data_1557096
loop_
_publ_author_name
'Ryan, Austin J.'
'Ziller, Joseph W.'
'Evans, William J.'

_publ_section_title
;
 The importance of the counter-cation in reductive rare-earth metal
 chemistry: 18-crown-6 instead of 2,2,2-cryptand allows isolation of
 [YII(NR2)3]1&#x2212; and ynediolate and enediolate complexes from CO
 reactions
;
_journal_issue 7
_journal_name_full 'Chemical Science'
_journal_page_first 2006
_journal_page_last 2014
_journal_paper_doi 10.1039/C9SC05794C
_journal_volume 11
_journal_year 2020
_chemical_formula_sum 'C42 H102 Ho K N3 O12 Si6'
_chemical_formula_weight 1213.83
_space_group_crystal_system monoclinic
_space_group_IT_number 14
_space_group_name_Hall '-P 2yn'
_space_group_name_H-M_alt 'P 1 21/n 1'
_atom_sites_solution_hydrogens geom
_atom_sites_solution_primary direct
_atom_sites_solution_secondary difmap
_audit_creation_method SHELXL-2014/7
_audit_update_record
;
2019-08-29 deposited with the CCDC.	2020-01-20 downloaded from the CCDC.
;
_cell_angle_alpha 90
_cell_angle_beta 103.9052(12)
_cell_angle_gamma 90
_cell_formula_units_Z 4
_cell_length_a 11.0476(11)
_cell_length_b 27.157(3)
_cell_length_c 21.797(2)
_cell_measurement_reflns_used 9289
_cell_measurement_temperature 133(2)
_cell_measurement_theta_max 28.85
_cell_measurement_theta_min 2.43
_cell_volume 6347.9(11)
_computing_cell_refinement 'Bruker SAINT 8.34a, 2013'
_computing_data_collection 'Bruker APEX2 2014.11-0, 2014'
_computing_data_reduction 'Bruker SAINT 8.34a, 2013'
_computing_molecular_graphics 'Bruker SHELXTL'
_computing_publication_material 'Bruker SHELXTL'
_computing_structure_refinement 'SHELXL-2014/7 (Sheldrick, 2014)'
_computing_structure_solution 'Bruker SHELXTL 2014/4'
_diffrn_ambient_temperature 133(2)
_diffrn_measured_fraction_theta_full 0.999
_diffrn_measured_fraction_theta_max 0.936
_diffrn_measurement_device_type 'Bruker SMART APEX II CCD'
_diffrn_measurement_method '\f and \w scans'
_diffrn_radiation_type MoK\a
_diffrn_radiation_wavelength 0.71073
_diffrn_reflns_av_R_equivalents 0.0434
_diffrn_reflns_av_unetI/netI 0.0286
_diffrn_reflns_Laue_measured_fraction_full 0.999
_diffrn_reflns_Laue_measured_fraction_max 0.936
_diffrn_reflns_limit_h_max 14
_diffrn_reflns_limit_h_min -14
_diffrn_reflns_limit_k_max 36
_diffrn_reflns_limit_k_min -36
_diffrn_reflns_limit_l_max 29
_diffrn_reflns_limit_l_min -29
_diffrn_reflns_number 75935
_diffrn_reflns_point_group_measured_fraction_full 0.999
_diffrn_reflns_point_group_measured_fraction_max 0.936
_diffrn_reflns_theta_full 25.500
_diffrn_reflns_theta_max 28.873
_diffrn_reflns_theta_min 1.220
_diffrn_source 'fine-focus sealed tube'
_exptl_absorpt_coefficient_mu 1.475
_exptl_absorpt_correction_T_max 0.7458
_exptl_absorpt_correction_T_min 0.6626
_exptl_absorpt_correction_type multi-scan
_exptl_absorpt_process_details 'Bruker SADABS 2014/5'
_exptl_crystal_colour yellow
_exptl_crystal_density_diffrn 1.270
_exptl_crystal_density_meas ?
_exptl_crystal_density_method not_measured
_exptl_crystal_description irregular
_exptl_crystal_F_000 2564
_exptl_crystal_size_max 0.378
_exptl_crystal_size_mid 0.375
_exptl_crystal_size_min 0.367
_refine_diff_density_max 2.859
_refine_diff_density_min -0.882
_refine_diff_density_rms 0.091
_refine_ls_extinction_method none
_refine_ls_goodness_of_fit_ref 1.028
_refine_ls_hydrogen_treatment constr
_refine_ls_matrix_type full
_refine_ls_number_parameters 553
_refine_ls_number_reflns 15608
_refine_ls_number_restraints 0
_refine_ls_restrained_S_all 1.028
_refine_ls_R_factor_all 0.0417
_refine_ls_R_factor_gt 0.0368
_refine_ls_shift/su_max 0.002
_refine_ls_shift/su_mean 0.000
_refine_ls_structure_factor_coef Fsqd
_refine_ls_weighting_details 'w=1/[\s^2^(Fo^2^)+(0.0331P)^2^+14.8627P] where P=(Fo^2^+2Fc^2^)/3'
_refine_ls_weighting_scheme calc
_refine_ls_wR_factor_gt 0.0883
_refine_ls_wR_factor_ref 0.0914
_reflns_Friedel_coverage 0.000
_reflns_number_gt 14019
_reflns_number_total 15608
_reflns_threshold_expression 'I > 2\s(I)'
_cod_data_source_file c9sc05794c3.cif
_cod_data_source_block ajr43
_cod_depositor_comments
;
The following automatic conversions were performed:

data item '_exptl_crystal_density_meas' value 'not_measured' was
changed to '?' -- the value is perceived as not measured.

Automatic conversion script
Id: cif_fix_values 7556 2019-12-06 15:28:31Z antanas 

 Adding full bibliography for 1557089--1557101.cif.

 Adding full bibliography for 1557089--1557101.cif.
;
_cod_original_sg_symbol_H-M 'P 21/n'
_cod_database_code 1557096
_shelx_shelxl_version_number 2014/7
_shelx_space_group_comment
; 
The symmetry employed for this shelxl refinement is uniquely defined 
by the following loop, which should always be used as a source of 
symmetry information in preference to the above space-group names. 
They are only intended as comments. 
;
_shelx_estimated_absorpt_t_min 0.606
_shelx_estimated_absorpt_t_max 0.614
_exptl_absorpt_special_details
; 
 Reflections not merged 
   76866 Corrected reflections written to file ajr43s.hkl 
 Estimated minimum and maximum transmission:  0.6626  0.7458 
 The ratio of these values is more reliable than their absolute values! 
 Additional spherical absorption correction applied with mu*r =  0.2000 
 Lambda/2 correction factor = 0.00150 
;

loop_
_space_group_symop_operation_xyz
'x, y, z'
'-x+1/2, y+1/2, -z+1/2'
'-x, -y, -z'
'x-1/2, -y-1/2, z-1/2'

loop_
_atom_site_label
_atom_site_type_symbol
_atom_site_fract_x
_atom_site_fract_y
_atom_site_fract_z
_atom_site_U_iso_or_equiv
_atom_site_adp_type
_atom_site_occupancy
_atom_site_site_symmetry_order
_atom_site_calc_flag
_atom_site_refinement_flags_posn
_atom_site_refinement_flags_adp
_atom_site_refinement_flags_occupancy
_atom_site_disorder_assembly
_atom_site_disorder_group
Ho1 Ho -0.03044(2) 0.71430(2) 0.51735(2) 0.01994(5) Uani 0.97 1 d . . P A 1
Ho2 Ho -0.0132(4) 0.73870(16) 0.4912(2) 0.0232(8) Uani 0.03 1 d . . P A 2
Si1 Si 0.14111(8) 0.62087(3) 0.47943(4) 0.03238(18) Uani 1 1 d . . . . .
Si2 Si 0.02204(7) 0.68527(3) 0.36997(4) 0.02616(16) Uani 1 1 d . . . . .
Si3 Si 0.06980(9) 0.76131(3) 0.66457(4) 0.0367(2) Uani 1 1 d . . . . .
Si4 Si 0.23135(8) 0.78820(3) 0.57833(4) 0.02983(18) Uani 1 1 d . . . . .
Si5 Si -0.34142(7) 0.69978(3) 0.46602(4) 0.02535(16) Uani 1 1 d . . . . .
Si6 Si -0.25950(7) 0.80495(3) 0.47605(3) 0.02135(14) Uani 1 1 d . . . . .
N1 N 0.0552(2) 0.67149(8) 0.44865(11) 0.0239(5) Uani 1 1 d . . . . .
N2 N -0.2265(2) 0.74365(8) 0.48120(10) 0.0201(4) Uani 1 1 d . . . . .
N3 N 0.1009(2) 0.76031(8) 0.59090(11) 0.0252(5) Uani 1 1 d . . . . .
C1 C 0.0429(4) 0.56467(12) 0.47722(18) 0.0448(8) Uani 1 1 d . . . . .
H1A H -0.0194 0.5705 0.5017 0.067 Uiso 1 1 calc R U . . .
H1B H 0.0959 0.5368 0.4955 0.067 Uiso 1 1 calc R U . . .
H1C H 0.0006 0.5571 0.4333 0.067 Uiso 1 1 calc R U . . .
C2 C 0.2241(4) 0.63166(15) 0.56395(19) 0.0593(12) Uani 1 1 d . . . . .
H2A H 0.2843 0.6585 0.5663 0.089 Uiso 1 1 calc R U . . .
H2B H 0.2681 0.6016 0.5815 0.089 Uiso 1 1 calc R U . . .
H2C H 0.1634 0.6405 0.5883 0.089 Uiso 1 1 calc R U . . .
C3 C 0.2676(4) 0.60371(14) 0.4390(2) 0.0520(10) Uani 1 1 d . . . . .
H3A H 0.2300 0.5940 0.3952 0.078 Uiso 1 1 calc R U . . .
H3B H 0.3161 0.5762 0.4614 0.078 Uiso 1 1 calc R U . . .
H3C H 0.3227 0.6320 0.4392 0.078 Uiso 1 1 calc R U . . .
C4 C -0.0493(3) 0.63202(14) 0.31858(16) 0.0419(8) Uani 1 1 d . . . . .
H4A H 0.0079 0.6039 0.3266 0.063 Uiso 1 1 calc R U . . .
H4B H -0.0645 0.6416 0.2740 0.063 Uiso 1 1 calc R U . . .
H4C H -0.1283 0.6229 0.3284 0.063 Uiso 1 1 calc R U . . .
C5 C -0.0887(3) 0.73840(13) 0.35200(15) 0.0391(7) Uani 1 1 d . . . . .
H5A H -0.1684 0.7291 0.3611 0.059 Uiso 1 1 calc R U . A 1
H5B H -0.1024 0.7472 0.3073 0.059 Uiso 1 1 calc R U . A 1
H5C H -0.0535 0.7667 0.3782 0.059 Uiso 1 1 calc R U . A 1
C6 C 0.1593(3) 0.70483(14) 0.33902(19) 0.0435(8) Uani 1 1 d . . . . .
H6A H 0.2009 0.7328 0.3638 0.065 Uiso 1 1 calc R U . . .
H6B H 0.1305 0.7146 0.2946 0.065 Uiso 1 1 calc R U . . .
H6C H 0.2180 0.6773 0.3425 0.065 Uiso 1 1 calc R U . . .
C7 C 0.1354(5) 0.70598(15) 0.71321(19) 0.0676(14) Uani 1 1 d . . . . .
H7A H 0.0997 0.6759 0.6912 0.101 Uiso 1 1 calc R U . . .
H7B H 0.1144 0.7077 0.7544 0.101 Uiso 1 1 calc R U . . .
H7C H 0.2263 0.7054 0.7195 0.101 Uiso 1 1 calc R U . . .
C8 C -0.1017(4) 0.76397(14) 0.65880(17) 0.0440(8) Uani 1 1 d . . . . .
H8A H -0.1357 0.7947 0.6380 0.066 Uiso 1 1 calc R U . . .
H8B H -0.1166 0.7628 0.7013 0.066 Uiso 1 1 calc R U . . .
H8C H -0.1426 0.7358 0.6341 0.066 Uiso 1 1 calc R U . . .
C9 C 0.1332(4) 0.81669(15) 0.71371(19) 0.0506(9) Uani 1 1 d . . . . .
H9A H 0.2241 0.8176 0.7205 0.076 Uiso 1 1 calc R U . . .
H9B H 0.1112 0.8147 0.7546 0.076 Uiso 1 1 calc R U . . .
H9C H 0.0973 0.8467 0.6916 0.076 Uiso 1 1 calc R U . . .
C10 C 0.3796(3) 0.76850(14) 0.63527(18) 0.0431(8) Uani 1 1 d . . . . .
H10A H 0.3753 0.7768 0.6785 0.065 Uiso 1 1 calc R U . . .
H10B H 0.4505 0.7856 0.6252 0.065 Uiso 1 1 calc R U . . .
H10C H 0.3903 0.7329 0.6319 0.065 Uiso 1 1 calc R U . . .
C11 C 0.2321(3) 0.85712(12) 0.5808(2) 0.0459(9) Uani 1 1 d . . . . .
H11A H 0.1642 0.8698 0.5470 0.069 Uiso 1 1 calc R U . . .
H11B H 0.3120 0.8694 0.5749 0.069 Uiso 1 1 calc R U . . .
H11C H 0.2207 0.8682 0.6218 0.069 Uiso 1 1 calc R U . . .
C12 C 0.2492(3) 0.77329(15) 0.49655(18) 0.0448(8) Uani 1 1 d . . . . .
H12A H 0.2553 0.7375 0.4920 0.067 Uiso 1 1 calc R U . . .
H12B H 0.3249 0.7890 0.4899 0.067 Uiso 1 1 calc R U . . .
H12C H 0.1766 0.7856 0.4651 0.067 Uiso 1 1 calc R U . . .
C13 C -0.4080(3) 0.68743(13) 0.53598(16) 0.0383(7) Uani 1 1 d . . . . .
H13A H -0.3419 0.6755 0.5713 0.057 Uiso 1 1 calc R U . . .
H13B H -0.4736 0.6624 0.5248 0.057 Uiso 1 1 calc R U . . .
H13C H -0.4434 0.7179 0.5484 0.057 Uiso 1 1 calc R U . . .
C14 C -0.2794(3) 0.64010(12) 0.44408(17) 0.0395(7) Uani 1 1 d . . . . .
H14A H -0.2596 0.6434 0.4028 0.059 Uiso 1 1 calc R U . . .
H14B H -0.3423 0.6143 0.4419 0.059 Uiso 1 1 calc R U . . .
H14C H -0.2037 0.6313 0.4760 0.059 Uiso 1 1 calc R U . . .
C15 C -0.4761(3) 0.71543(15) 0.39815(17) 0.0446(9) Uani 1 1 d . . . . .
H15A H -0.5221 0.7434 0.4098 0.067 Uiso 1 1 calc R U . . .
H15B H -0.5318 0.6869 0.3881 0.067 Uiso 1 1 calc R U . . .
H15C H -0.4448 0.7241 0.3611 0.067 Uiso 1 1 calc R U . . .
C16 C -0.3712(3) 0.82491(12) 0.52465(15) 0.0329(6) Uani 1 1 d . . . . .
H16A H -0.4519 0.8087 0.5087 0.049 Uiso 1 1 calc R U . . .
H16B H -0.3822 0.8607 0.5216 0.049 Uiso 1 1 calc R U . . .
H16C H -0.3374 0.8157 0.5689 0.049 Uiso 1 1 calc R U . . .
C17 C -0.1130(3) 0.84171(10) 0.50379(15) 0.0299(6) Uani 1 1 d . . . . .
H17A H -0.0759 0.8343 0.5483 0.045 Uiso 1 1 calc R U . . .
H17B H -0.1327 0.8769 0.4991 0.045 Uiso 1 1 calc R U . . .
H17C H -0.0538 0.8332 0.4784 0.045 Uiso 1 1 calc R U . . .
C18 C -0.3274(3) 0.82827(12) 0.39403(14) 0.0332(6) Uani 1 1 d . . . . .
H18A H -0.2741 0.8182 0.3662 0.050 Uiso 1 1 calc R U . . .
H18B H -0.3324 0.8643 0.3947 0.050 Uiso 1 1 calc R U . . .
H18C H -0.4111 0.8145 0.3783 0.050 Uiso 1 1 calc R U . . .
K1 K 0.73521(9) 0.52975(2) 0.75800(3) 0.0452(2) Uani 1 1 d . . . . .
O1 O 0.7942(5) 0.5480(2) 0.9162(3) 0.0407(13) Uiso 0.5 1 d . . P B 2
O2 O 0.7845(4) 0.55362(17) 0.8942(2) 0.0281(10) Uiso 0.5 1 d . . P B 1
O3 O 0.6208(5) 0.49268(18) 0.9621(2) 0.0397(10) Uiso 0.5 1 d . . P B 1
O4 O 0.4699(4) 0.5792(2) 0.7707(2) 0.0209(10) Uiso 0.4 1 d . . P B 1
O5 O 0.6080(4) 0.48612(16) 0.9211(2) 0.0334(9) Uiso 0.5 1 d . . P B 2
O6 O 0.3911(4) 0.53543(17) 0.8733(2) 0.0341(9) Uiso 0.5 1 d . . P B 1
O7 O 0.3742(4) 0.52190(16) 0.8361(2) 0.0302(9) Uiso 0.5 1 d . . P B 2
O8 O 0.4707(4) 0.60027(17) 0.77475(19) 0.0345(9) Uiso 0.6 1 d . . P B 2
O9 O 0.65021(19) 0.62459(8) 0.70984(10) 0.0304(4) Uiso 1 1 d . . . . .
O10 O 0.8559(4) 0.62111(14) 0.81216(19) 0.0332(8) Uiso 0.6 1 d . . P B 1
O11 O 0.8217(5) 0.62354(19) 0.8313(3) 0.0263(11) Uiso 0.4 1 d . . P B 2
O12 O 0.9885(2) 0.50415(10) 0.82579(12) 0.0451(6) Uiso 1 1 d . . . . .
O13 O 0.8306(3) 0.42469(10) 0.78785(13) 0.0519(7) Uiso 1 1 d . . . . .
O14 O 0.5595(4) 0.44608(17) 0.7752(2) 0.0366(10) Uiso 0.5 1 d . . P B 2
O15 O 0.5873(4) 0.43203(19) 0.7429(2) 0.0364(10) Uiso 0.5 1 d . . P B 1
O16 O 0.4897(5) 0.4991(2) 0.6630(2) 0.0388(12) Uiso 0.5 1 d . . P B 1
O17 O 0.5258(5) 0.51433(19) 0.6637(2) 0.0324(10) Uiso 0.5 1 d . . P B 2
O18 O 0.6965(6) 0.52701(19) 0.6178(2) 0.0367(12) Uiso 0.5 1 d . . P B 1
O19 O 0.7436(5) 0.52677(19) 0.6208(2) 0.0348(12) Uiso 0.5 1 d . . P B 2
O20 O 0.9242(7) 0.5513(2) 0.7042(3) 0.0442(18) Uiso 0.5 1 d . . P B 1
O21 O 0.9619(7) 0.5525(2) 0.7088(3) 0.0378(15) Uiso 0.5 1 d . . P B 2
C19 C 0.8205(4) 0.51178(17) 0.9467(2) 0.0577(10) Uiso 1 1 d . . . . .
H19A H 0.8993 0.4961 0.9430 0.069 Uiso 0.5 1 calc R U P B 1
H19B H 0.8357 0.5273 0.9889 0.069 Uiso 0.5 1 calc R U P B 1
H19C H 0.8158 0.5179 0.9908 0.069 Uiso 0.5 1 calc R U P B 2
H19D H 0.9067 0.5015 0.9470 0.069 Uiso 0.5 1 calc R U P B 2
C20 C 0.7219(8) 0.4722(3) 0.9422(4) 0.0460(18) Uiso 0.5 1 d . . P B 1
H20A H 0.6940 0.4604 0.8980 0.055 Uiso 0.5 1 calc R U P B 1
H20B H 0.7565 0.4439 0.9694 0.055 Uiso 0.5 1 calc R U P B 1
C21 C 0.7294(6) 0.4720(3) 0.9175(4) 0.0346(14) Uiso 0.5 1 d . . P B 2
H21A H 0.7317 0.4671 0.8728 0.042 Uiso 0.5 1 calc R U P B 2
H21B H 0.7526 0.4406 0.9404 0.042 Uiso 0.5 1 calc R U P B 2
C22 C 0.5031(7) 0.4692(3) 0.9384(4) 0.0438(16) Uiso 0.5 1 d . . P B 1
H22A H 0.4897 0.4439 0.9688 0.053 Uiso 0.5 1 calc R U P B 1
H22B H 0.5023 0.4527 0.8978 0.053 Uiso 0.5 1 calc R U P B 1
C23 C 0.5132(6) 0.4555(2) 0.8847(3) 0.0351(13) Uiso 0.5 1 d . . P B 2
H23A H 0.5125 0.4234 0.9063 0.042 Uiso 0.5 1 calc R U P B 2
H23B H 0.5300 0.4493 0.8428 0.042 Uiso 0.5 1 calc R U P B 2
C24 C 0.4011(7) 0.5067(3) 0.9288(3) 0.0398(14) Uiso 0.5 1 d . . P B 1
H24A H 0.3208 0.4896 0.9263 0.048 Uiso 0.5 1 calc R U P B 1
H24B H 0.4164 0.5288 0.9660 0.048 Uiso 0.5 1 calc R U P B 1
C25 C 0.3891(6) 0.4804(2) 0.8767(3) 0.0358(13) Uiso 0.5 1 d . . P B 2
H25A H 0.3222 0.4563 0.8596 0.043 Uiso 0.5 1 calc R U P B 2
H25B H 0.3792 0.4910 0.9187 0.043 Uiso 0.5 1 calc R U P B 2
C26 C 0.4816(7) 0.5735(2) 0.8806(3) 0.0315(13) Uiso 0.5 1 d . . P B 1
H26A H 0.5652 0.5590 0.8842 0.038 Uiso 0.5 1 calc R U P B 1
H26B H 0.4834 0.5922 0.9198 0.038 Uiso 0.5 1 calc R U P B 1
C27 C 0.4244(7) 0.5666(2) 0.8670(3) 0.0319(13) Uiso 0.5 1 d . . P B 2
H27A H 0.5155 0.5632 0.8842 0.038 Uiso 0.5 1 calc R U P B 2
H27B H 0.3855 0.5738 0.9025 0.038 Uiso 0.5 1 calc R U P B 2
C28 C 0.4508(8) 0.6074(3) 0.8252(3) 0.0352(14) Uiso 0.5 1 d . . P B 1
H28A H 0.3632 0.6186 0.8176 0.042 Uiso 0.5 1 calc R U P B 1
H28B H 0.5060 0.6366 0.8327 0.042 Uiso 0.5 1 calc R U P B 1
C29 C 0.3979(7) 0.6072(2) 0.8197(3) 0.0284(12) Uiso 0.5 1 d . . P B 2
H29A H 0.3082 0.6072 0.7980 0.034 Uiso 0.5 1 calc R U P B 2
H29B H 0.4184 0.6393 0.8412 0.034 Uiso 0.5 1 calc R U P B 2
C30 C 0.4498(6) 0.6414(2) 0.7311(3) 0.0398(12) Uiso 0.6 1 d . . P B 2
H30A H 0.3731 0.6355 0.6976 0.048 Uiso 0.6 1 calc R U P B 2
H30B H 0.4377 0.6718 0.7539 0.048 Uiso 0.6 1 calc R U P B 2
C31 C 0.4363(6) 0.6064(2) 0.7131(3) 0.0208(12) Uiso 0.4 1 d . . P B 1
H31A H 0.3736 0.6308 0.7189 0.025 Uiso 0.4 1 calc R U P B 1
H31B H 0.3918 0.5829 0.6807 0.025 Uiso 0.4 1 calc R U P B 1
C32 C 0.5289(7) 0.6463(3) 0.7095(4) 0.0268(14) Uiso 0.4 1 d . . P B 2
H32A H 0.5511 0.6812 0.7193 0.032 Uiso 0.4 1 calc R U P B 2
H32B H 0.4873 0.6461 0.6639 0.032 Uiso 0.4 1 calc R U P B 2
C33 C 0.5237(5) 0.6332(2) 0.6840(3) 0.0334(11) Uiso 0.6 1 d . . P B 1
H33A H 0.5049 0.6245 0.6386 0.040 Uiso 0.6 1 calc R U P B 1
H33B H 0.5078 0.6689 0.6869 0.040 Uiso 0.6 1 calc R U P B 1
C34 C 0.7150(6) 0.6699(2) 0.7321(3) 0.0379(12) Uiso 0.6 1 d . . P B 2
H34A H 0.7724 0.6780 0.7049 0.045 Uiso 0.6 1 calc R U P B 2
H34B H 0.6533 0.6969 0.7278 0.045 Uiso 0.6 1 calc R U P B 2
C35 C 0.7534(8) 0.6553(3) 0.7277(4) 0.0309(16) Uiso 0.4 1 d . . P B 1
H35A H 0.7782 0.6597 0.6873 0.037 Uiso 0.4 1 calc R U P B 1
H35B H 0.7143 0.6870 0.7345 0.037 Uiso 0.4 1 calc R U P B 1
C36 C 0.7850(7) 0.6674(3) 0.7965(4) 0.0320(15) Uiso 0.4 1 d . . P B 2
H36A H 0.8627 0.6861 0.7983 0.038 Uiso 0.4 1 calc R U P B 2
H36B H 0.7370 0.6867 0.8212 0.038 Uiso 0.4 1 calc R U P B 2
C37 C 0.8464(5) 0.6577(2) 0.7634(3) 0.0395(12) Uiso 0.6 1 d . . P B 1
H37A H 0.8562 0.6909 0.7828 0.047 Uiso 0.6 1 calc R U P B 1
H37B H 0.9145 0.6528 0.7417 0.047 Uiso 0.6 1 calc R U P B 1
C38 C 0.8107(6) 0.6365(2) 0.8636(3) 0.0306(12) Uiso 0.5 1 d . . P B 1
H38A H 0.7187 0.6393 0.8511 0.037 Uiso 0.5 1 calc R U P B 1
H38B H 0.8457 0.6691 0.8784 0.037 Uiso 0.5 1 calc R U P B 1
C39 C 0.8375(7) 0.6304(3) 0.8960(4) 0.0423(16) Uiso 0.5 1 d . . P B 2
H39A H 0.7566 0.6394 0.9050 0.051 Uiso 0.5 1 calc R U P B 2
H39B H 0.8967 0.6578 0.9104 0.051 Uiso 0.5 1 calc R U P B 2
C40 C 0.8483(7) 0.5996(3) 0.9148(3) 0.0329(14) Uiso 0.5 1 d . . P B 1
H40A H 0.9397 0.5946 0.9245 0.040 Uiso 0.5 1 calc R U P B 1
H40B H 0.8259 0.6115 0.9535 0.040 Uiso 0.5 1 calc R U P B 1
C41 C 0.8849(7) 0.5855(3) 0.9303(4) 0.0386(15) Uiso 0.5 1 d . . P B 2
H41A H 0.9616 0.5747 0.9183 0.046 Uiso 0.5 1 calc R U P B 2
H41B H 0.9063 0.5921 0.9763 0.046 Uiso 0.5 1 calc R U P B 2
C42 C 1.0355(4) 0.45636(16) 0.8182(2) 0.0565(10) Uiso 1 1 d . . . . .
H42A H 1.1182 0.4519 0.8476 0.068 Uiso 1 1 calc R U . . .
H42B H 1.0450 0.4523 0.7744 0.068 Uiso 1 1 calc R U . . .
C43 C 0.9466(4) 0.41919(17) 0.8316(2) 0.0555(10) Uiso 1 1 d . . . . .
H43A H 0.9796 0.3857 0.8283 0.067 Uiso 1 1 calc R U . . .
H43B H 0.9362 0.4237 0.8751 0.067 Uiso 1 1 calc R U . . .
C44 C 0.7645(7) 0.3836(3) 0.7903(3) 0.0307(14) Uiso 0.5 1 d . . P B 1
H44A H 0.7409 0.3814 0.8312 0.037 Uiso 0.5 1 calc R U P B 1
H44B H 0.8137 0.3541 0.7853 0.037 Uiso 0.5 1 calc R U P B 1
C45 C 0.7233(8) 0.3892(3) 0.7920(4) 0.0434(19) Uiso 0.5 1 d . . P B 2
H45A H 0.7457 0.3555 0.7815 0.052 Uiso 0.5 1 calc R U P B 2
H45B H 0.7139 0.3888 0.8361 0.052 Uiso 0.5 1 calc R U P B 2
C46 C 0.6513(6) 0.3874(3) 0.7372(3) 0.0354(13) Uiso 0.5 1 d . . P B 1
H46A H 0.6757 0.3869 0.6964 0.043 Uiso 0.5 1 calc R U P B 1
H46B H 0.5957 0.3590 0.7382 0.043 Uiso 0.5 1 calc R U P B 1
C47 C 0.6059(7) 0.4026(3) 0.7505(4) 0.0420(15) Uiso 0.5 1 d . . P B 2
H47A H 0.5455 0.3753 0.7477 0.050 Uiso 0.5 1 calc R U P B 2
H47B H 0.6172 0.4093 0.7076 0.050 Uiso 0.5 1 calc R U P B 2
C48 C 0.4686(7) 0.4348(3) 0.6999(3) 0.0413(15) Uiso 0.5 1 d . . P B 1
H48A H 0.4797 0.4154 0.6632 0.050 Uiso 0.5 1 calc R U P B 1
H48B H 0.4152 0.4142 0.7202 0.050 Uiso 0.5 1 calc R U P B 1
C49 C 0.4338(7) 0.4577(3) 0.7486(3) 0.0423(15) Uiso 0.5 1 d . . P B 2
H49A H 0.3985 0.4770 0.7787 0.051 Uiso 0.5 1 calc R U P B 2
H49B H 0.3838 0.4273 0.7373 0.051 Uiso 0.5 1 calc R U P B 2
C50 C 0.4072(8) 0.4641(3) 0.6785(4) 0.0463(17) Uiso 0.5 1 d . . P B 1
H50A H 0.3617 0.4780 0.7085 0.056 Uiso 0.5 1 calc R U P B 1
H50B H 0.3461 0.4525 0.6402 0.056 Uiso 0.5 1 calc R U P B 1
C51 C 0.4347(7) 0.4889(3) 0.6878(3) 0.0393(15) Uiso 0.5 1 d . . P B 2
H51A H 0.3961 0.4664 0.6528 0.047 Uiso 0.5 1 calc R U P B 2
H51B H 0.3710 0.5145 0.6880 0.047 Uiso 0.5 1 calc R U P B 2
C52 C 0.4856(8) 0.5002(3) 0.5980(4) 0.0396(17) Uiso 0.5 1 d . . P B 1
H52A H 0.3995 0.5075 0.5737 0.048 Uiso 0.5 1 calc R U P B 1
H52B H 0.5095 0.4675 0.5844 0.048 Uiso 0.5 1 calc R U P B 1
C53 C 0.5315(8) 0.5019(3) 0.6009(3) 0.0364(16) Uiso 0.5 1 d . . P B 2
H53A H 0.4483 0.5056 0.5717 0.044 Uiso 0.5 1 calc R U P B 2
H53B H 0.5590 0.4674 0.5992 0.044 Uiso 0.5 1 calc R U P B 2
C54 C 0.5720(8) 0.5383(3) 0.5846(4) 0.0393(16) Uiso 0.5 1 d . . P B 1
H54A H 0.5666 0.5396 0.5386 0.047 Uiso 0.5 1 calc R U P B 1
H54B H 0.5480 0.5710 0.5980 0.047 Uiso 0.5 1 calc R U P B 1
C55 C 0.6213(7) 0.5355(3) 0.5827(3) 0.0332(14) Uiso 0.5 1 d . . P B 2
H55A H 0.6205 0.5304 0.5376 0.040 Uiso 0.5 1 calc R U P B 2
H55B H 0.5970 0.5700 0.5881 0.040 Uiso 0.5 1 calc R U P B 2
C56 C 0.7824(9) 0.5614(3) 0.6024(4) 0.045(2) Uiso 0.5 1 d . . P B 1
H56A H 0.7632 0.5950 0.6150 0.055 Uiso 0.5 1 calc R U P B 1
H56B H 0.7747 0.5614 0.5562 0.055 Uiso 0.5 1 calc R U P B 1
C57 C 0.8300(9) 0.5603(3) 0.6075(4) 0.0431(19) Uiso 0.5 1 d . . P B 2
H57A H 0.8078 0.5940 0.6182 0.052 Uiso 0.5 1 calc R U P B 2
H57B H 0.8272 0.5594 0.5618 0.052 Uiso 0.5 1 calc R U P B 2
C58 C 0.9103(10) 0.5478(4) 0.6357(4) 0.049(2) Uiso 0.5 1 d . . P B 1
H58A H 0.9282 0.5138 0.6243 0.059 Uiso 0.5 1 calc R U P B 1
H58B H 0.9705 0.5702 0.6228 0.059 Uiso 0.5 1 calc R U P B 1
C59 C 0.9571(9) 0.5483(3) 0.6441(4) 0.048(2) Uiso 0.5 1 d . . P B 2
H59A H 0.9792 0.5144 0.6343 0.058 Uiso 0.5 1 calc R U P B 2
H59B H 1.0179 0.5712 0.6326 0.058 Uiso 0.5 1 calc R U P B 2
C60 C 1.0528(12) 0.5450(4) 0.7368(5) 0.052(3) Uiso 0.5 1 d . . P B 1
H60A H 1.1019 0.5726 0.7254 0.062 Uiso 0.5 1 calc R U P B 1
H60B H 1.0843 0.5141 0.7222 0.062 Uiso 0.5 1 calc R U P B 1
C61 C 1.0828(11) 0.5453(5) 0.7488(5) 0.054(3) Uiso 0.5 1 d . . P B 2
H61A H 1.1380 0.5734 0.7457 0.065 Uiso 0.5 1 calc R U P B 2
H61B H 1.1209 0.5147 0.7374 0.065 Uiso 0.5 1 calc R U P B 2
C62 C 1.0738(12) 0.5433(5) 0.8060(6) 0.052(3) Uiso 0.5 1 d . . P B 1
H62A H 1.0562 0.5760 0.8219 0.062 Uiso 0.5 1 calc R U P B 1
H62B H 1.1622 0.5352 0.8250 0.062 Uiso 0.5 1 calc R U P B 1
C63 C 1.0612(10) 0.5415(4) 0.8166(5) 0.040(3) Uiso 0.5 1 d . . P B 2
H63A H 1.1433 0.5381 0.8470 0.048 Uiso 0.5 1 calc R U P B 2
H63B H 1.0234 0.5727 0.8264 0.048 Uiso 0.5 1 calc R U P B 2

loop_
_atom_site_aniso_label
_atom_site_aniso_U_11
_atom_site_aniso_U_22
_atom_site_aniso_U_33
_atom_site_aniso_U_23
_atom_site_aniso_U_13
_atom_site_aniso_U_12
Ho1 0.02001(7) 0.01576(7) 0.02110(7) -0.00170(5) -0.00086(5) -0.00010(4)
Ho2 0.0173(18) 0.0192(19) 0.033(2) -0.0035(18) 0.0056(16) -0.0013(15)
Si1 0.0349(4) 0.0176(4) 0.0385(5) -0.0038(3) -0.0030(4) 0.0056(3)
Si2 0.0252(4) 0.0262(4) 0.0268(4) -0.0027(3) 0.0059(3) 0.0024(3)
Si3 0.0430(5) 0.0333(4) 0.0273(4) -0.0008(3) -0.0042(4) -0.0005(4)
Si4 0.0222(4) 0.0220(4) 0.0393(5) -0.0069(3) -0.0042(3) -0.0010(3)
Si5 0.0215(4) 0.0307(4) 0.0238(4) -0.0048(3) 0.0053(3) -0.0077(3)
Si6 0.0191(3) 0.0233(3) 0.0206(3) 0.0006(3) 0.0027(3) 0.0024(3)
N1 0.0231(11) 0.0179(10) 0.0277(11) -0.0037(9) 0.0003(9) 0.0005(8)
N2 0.0186(10) 0.0217(10) 0.0192(10) -0.0006(8) 0.0033(8) -0.0015(8)
N3 0.0241(11) 0.0213(11) 0.0258(11) -0.0019(9) -0.0025(9) 0.0032(9)
C1 0.064(2) 0.0219(15) 0.049(2) -0.0018(13) 0.0143(18) -0.0013(15)
C2 0.068(3) 0.038(2) 0.051(2) -0.0051(17) -0.026(2) 0.0218(19)
C3 0.0399(19) 0.0364(19) 0.078(3) 0.0019(18) 0.0121(19) 0.0149(15)
C4 0.0419(18) 0.047(2) 0.0340(17) -0.0141(15) 0.0041(14) -0.0041(15)
C5 0.0475(19) 0.0429(18) 0.0279(15) 0.0096(13) 0.0114(14) 0.0166(15)
C6 0.0384(18) 0.0449(19) 0.052(2) -0.0021(16) 0.0206(16) -0.0001(15)
C7 0.113(4) 0.044(2) 0.0310(19) 0.0085(16) -0.013(2) 0.013(2)
C8 0.051(2) 0.048(2) 0.0347(17) 0.0031(15) 0.0141(15) -0.0114(17)
C9 0.051(2) 0.052(2) 0.045(2) -0.0191(17) 0.0050(17) -0.0056(18)
C10 0.0261(15) 0.0416(18) 0.053(2) -0.0136(16) -0.0070(14) 0.0094(14)
C11 0.0355(17) 0.0277(16) 0.070(3) -0.0075(16) 0.0049(17) -0.0058(13)
C12 0.0373(18) 0.051(2) 0.046(2) -0.0112(16) 0.0102(15) -0.0150(16)
C13 0.0401(17) 0.0407(18) 0.0389(17) -0.0035(14) 0.0189(14) -0.0134(14)
C14 0.0436(18) 0.0313(16) 0.0458(19) -0.0140(14) 0.0147(15) -0.0143(14)
C15 0.0264(16) 0.062(2) 0.0394(18) -0.0026(16) -0.0040(13) -0.0132(15)
C16 0.0290(15) 0.0382(16) 0.0335(15) -0.0075(13) 0.0112(12) 0.0032(12)
C17 0.0267(14) 0.0213(13) 0.0378(16) 0.0046(11) -0.0001(12) -0.0022(11)
C18 0.0322(15) 0.0389(17) 0.0258(14) 0.0063(12) 0.0016(12) 0.0087(13)
K1 0.0734(5) 0.0218(3) 0.0284(3) 0.0002(2) -0.0115(3) 0.0014(3)

loop_
_atom_type_symbol
_atom_type_description
_atom_type_scat_dispersion_real
_atom_type_scat_dispersion_imag
_atom_type_scat_source
C C 0.0033 0.0016 'International Tables Vol C Tables 4.2.6.8 and 6.1.1.4'
H H 0.0000 0.0000 'International Tables Vol C Tables 4.2.6.8 and 6.1.1.4'
N N 0.0061 0.0033 'International Tables Vol C Tables 4.2.6.8 and 6.1.1.4'
O O 0.0106 0.0060 'International Tables Vol C Tables 4.2.6.8 and 6.1.1.4'
Si Si 0.0817 0.0704 'International Tables Vol C Tables 4.2.6.8 and 6.1.1.4'
K K 0.2009 0.2494 'International Tables Vol C Tables 4.2.6.8 and 6.1.1.4'
Ho Ho -0.2175 4.6783 'International Tables Vol C Tables 4.2.6.8 and 6.1.1.4'

loop_
_geom_angle_atom_site_label_1
_geom_angle_atom_site_label_2
_geom_angle_atom_site_label_3
_geom_angle
N3 Ho1 N2 116.68(8)
N3 Ho1 N1 116.84(8)
N2 Ho1 N1 117.74(8)
N3 Ho1 Si5 136.77(6)
N2 Ho1 Si5 27.41(6)
N1 Ho1 Si5 105.90(6)
N3 Ho1 Si3 27.31(7)
N2 Ho1 Si3 105.36(6)
N1 Ho1 Si3 136.42(6)
Si5 Ho1 Si3 115.73(2)
N3 Ho1 Si1 106.60(6)
N2 Ho1 Si1 136.35(6)
N1 Ho1 Si1 27.16(6)
Si5 Ho1 Si1 114.64(2)
Si3 Ho1 Si1 116.07(2)
N1 Ho2 N3 115.5(2)
N1 Ho2 N2 116.20(19)
N3 Ho2 N2 112.7(2)
N1 Ho2 C5 67.35(14)
N3 Ho2 C5 157.6(2)
N2 Ho2 C5 82.73(15)
N1 Ho2 Si2 32.23(9)
N3 Ho2 Si2 139.80(17)
N2 Ho2 Si2 106.16(15)
C5 Ho2 Si2 35.79(8)
N1 Ho2 Si4 105.36(15)
N3 Ho2 Si4 31.08(8)
N2 Ho2 Si4 136.51(17)
C5 Ho2 Si4 127.00(17)
Si2 Ho2 Si4 116.00(13)
N1 Ho2 Si6 140.30(18)
N3 Ho2 Si6 102.21(15)
N2 Ho2 Si6 30.78(8)
C5 Ho2 Si6 82.67(13)
Si2 Ho2 Si6 116.65(14)
Si4 Ho2 Si6 113.52(12)
N1 Si1 C1 112.48(15)
N1 Si1 C2 110.72(14)
C1 Si1 C2 107.3(2)
N1 Si1 C3 114.77(16)
C1 Si1 C3 106.14(18)
C2 Si1 C3 104.9(2)
N1 Si1 Ho1 37.29(8)
C1 Si1 Ho1 105.25(12)
C2 Si1 Ho1 79.23(13)
C3 Si1 Ho1 145.32(13)
N1 Si2 C5 110.56(13)
N1 Si2 C6 115.21(15)
C5 Si2 C6 104.51(17)
N1 Si2 C4 112.81(15)
C5 Si2 C4 107.97(17)
C6 Si2 C4 105.19(17)
N1 Si2 Ho2 44.88(12)
C5 Si2 Ho2 67.06(13)
C6 Si2 Ho2 116.65(15)
C4 Si2 Ho2 137.89(15)
N3 Si3 C8 111.34(14)
N3 Si3 C7 112.15(18)
C8 Si3 C7 108.4(2)
N3 Si3 C9 114.43(17)
C8 Si3 C9 103.88(18)
C7 Si3 C9 106.1(2)
N3 Si3 Ho1 37.08(8)
C8 Si3 Ho1 81.68(12)
C7 Si3 Ho1 103.13(14)
C9 Si3 Ho1 146.51(14)
N3 Si4 C11 115.92(15)
N3 Si4 C10 113.76(16)
C11 Si4 C10 105.57(17)
N3 Si4 C12 109.92(14)
C11 Si4 C12 103.95(19)
C10 Si4 C12 106.93(18)
N3 Si4 Ho2 44.30(12)
C11 Si4 Ho2 115.73(14)
C10 Si4 Ho2 138.55(15)
C12 Si4 Ho2 67.27(14)
N2 Si5 C14 110.64(13)
N2 Si5 C13 112.60(13)
C14 Si5 C13 107.04(16)
N2 Si5 C15 113.88(14)
C14 Si5 C15 105.37(17)
C13 Si5 C15 106.83(17)
N2 Si5 Ho1 37.46(8)
C14 Si5 Ho1 77.22(11)
C13 Si5 Ho1 108.58(12)
C15 Si5 Ho1 141.87(12)
N2 Si6 C17 110.19(12)
N2 Si6 C18 115.06(13)
C17 Si6 C18 104.14(14)
N2 Si6 C16 113.71(13)
C17 Si6 C16 107.22(14)
C18 Si6 C16 105.81(15)
N2 Si6 Ho2 44.17(11)
C17 Si6 Ho2 67.70(12)
C18 Si6 Ho2 114.97(13)
C16 Si6 Ho2 138.98(14)
Si2 N1 Si1 122.31(14)
Si2 N1 Ho2 102.89(16)
Si1 N1 Ho2 134.13(18)
Si2 N1 Ho1 121.78(12)
Si1 N1 Ho1 115.55(12)
Si6 N2 Si5 122.01(13)
Si6 N2 Ho1 122.62(11)
Si5 N2 Ho1 115.12(11)
Si6 N2 Ho2 105.05(15)
Si5 N2 Ho2 131.83(16)
Si4 N3 Si3 120.53(14)
Si4 N3 Ho1 123.61(13)
Si3 N3 Ho1 115.61(13)
Si4 N3 Ho2 104.62(16)
Si3 N3 Ho2 134.07(17)
Si2 C5 Ho2 77.14(13)
O20 K1 O9 82.24(15)
O17 K1 O9 73.58(12)
O20 K1 O12 61.50(15)
O17 K1 O12 151.67(11)
O9 K1 O12 126.32(7)
O20 K1 O10 70.50(17)
O9 K1 O10 57.39(9)
O12 K1 O10 73.10(9)
O20 K1 O2 114.49(17)
O9 K1 O2 97.83(10)
O12 K1 O2 67.73(10)
O10 K1 O2 56.87(12)
O20 K1 O18 59.63(19)
O9 K1 O18 72.07(11)
O12 K1 O18 113.39(13)
O10 K1 O18 111.93(13)
O2 K1 O18 168.49(14)
O17 K1 O21 112.92(16)
O9 K1 O21 84.97(13)
O12 K1 O21 56.73(14)
O17 K1 O19 58.15(15)
O9 K1 O19 75.24(11)
O12 K1 O19 103.98(13)
O21 K1 O19 55.03(17)
O17 K1 O11 128.80(14)
O9 K1 O11 58.02(11)
O12 K1 O11 77.96(12)
O21 K1 O11 80.32(17)
O19 K1 O11 117.61(15)
O20 K1 O13 91.82(15)
O17 K1 O13 101.73(12)
O9 K1 O13 170.68(7)
O12 K1 O13 55.26(8)
O10 K1 O13 127.23(10)
O2 K1 O13 91.15(11)
O18 K1 O13 98.75(12)
O21 K1 O13 89.64(13)
O19 K1 O13 95.44(11)
O11 K1 O13 128.49(11)
O17 K1 O14 62.12(14)
O9 K1 O14 123.45(10)
O12 K1 O14 108.63(10)
O21 K1 O14 143.01(15)
O19 K1 O14 105.80(14)
O11 K1 O14 133.24(15)
O13 K1 O14 58.58(10)
C19 O1 C41 114.3(6)
C19 O1 K1 114.3(4)
C41 O1 K1 106.3(4)
C40 O2 C19 111.9(5)
C40 O2 K1 117.2(4)
C19 O2 K1 121.2(3)
C20 O3 C22 115.6(6)
C31 O4 C28 112.6(5)
C31 O4 K1 100.6(3)
C28 O4 K1 125.7(4)
C21 O5 C23 113.1(5)
C26 O6 C24 113.4(5)
C25 O7 C27 113.9(5)
C29 O8 C30 108.9(4)
C35 O9 C33 133.4(5)
C34 O9 C32 92.2(4)
C35 O9 K1 105.3(4)
C33 O9 K1 120.6(3)
C34 O9 K1 123.5(3)
C32 O9 K1 125.8(3)
C38 O10 C37 114.2(4)
C38 O10 K1 111.2(3)
C37 O10 K1 110.0(3)
C39 O11 C36 112.3(6)
C39 O11 K1 126.4(4)
C36 O11 K1 114.2(4)
C63 O12 C42 115.1(5)
C42 O12 C62 109.3(5)
C63 O12 K1 106.3(5)
C42 O12 K1 119.4(2)
C62 O12 K1 105.6(5)
C44 O13 C43 107.5(4)
C43 O13 C45 118.6(4)
C44 O13 K1 128.5(4)
C43 O13 K1 117.0(2)
C45 O13 K1 111.4(4)
C49 O14 C47 115.7(5)
C49 O14 K1 112.0(4)
C47 O14 K1 105.6(4)
C48 O15 C46 112.8(5)
C48 O15 K1 113.9(4)
C46 O15 K1 118.6(4)
C52 O16 C50 112.8(6)
C52 O16 K1 118.6(5)
C50 O16 K1 122.1(4)
C51 O17 C53 116.1(6)
C51 O17 K1 110.1(4)
C53 O17 K1 122.2(4)
C54 O18 C56 110.7(6)
C54 O18 K1 113.5(4)
C56 O18 K1 106.5(4)
C57 O19 C55 111.7(6)
C57 O19 K1 111.9(4)
C55 O19 K1 108.8(4)
C60 O20 C58 110.2(8)
C60 O20 K1 122.4(6)
C58 O20 K1 121.8(6)
C59 O21 C61 114.1(8)
C59 O21 K1 120.5(6)
C61 O21 K1 119.4(6)
O1 C19 C21 108.0(5)
C20 C19 O2 114.0(5)
O3 C20 C19 108.1(6)
O5 C21 C19 109.1(5)
O3 C22 C24 109.7(6)
O5 C23 C25 109.3(5)
O6 C24 C22 113.2(6)
O7 C25 C23 113.3(5)
O6 C26 C28 109.9(6)
O7 C27 C29 108.1(5)
O4 C28 C26 106.5(5)
O8 C29 C27 109.2(5)
C32 C30 O8 111.0(6)
O4 C31 C33 125.3(5)
C30 C32 O9 140.7(7)
O9 C33 C31 116.2(5)
C36 C34 O9 113.3(5)
C37 C35 O9 140.7(8)
C37 C35 K1 90.5(6)
O9 C35 K1 52.1(3)
O11 C36 C34 125.5(7)
C35 C37 O10 111.2(6)
O10 C38 C40 108.3(5)
O11 C39 C41 110.5(6)
O2 C40 C38 108.7(6)
O1 C41 C39 110.0(7)
O12 C42 C43 108.6(4)
O13 C43 C42 109.4(4)
O13 C44 C46 105.9(5)
C47 C45 O13 113.1(6)
O15 C46 C44 109.4(6)
C45 C47 O14 108.6(6)
C50 C48 O15 135.4(8)
O14 C49 C51 105.2(6)
C48 C50 O16 103.0(8)
O17 C51 C49 136.1(6)
O17 C51 K1 47.4(3)
C49 C51 K1 90.0(4)
O16 C52 C54 110.2(7)
O17 C53 C55 107.6(6)
O18 C54 C52 109.8(6)
O19 C55 C53 110.2(6)
O18 C56 C58 109.4(7)
O19 C57 C59 110.7(7)
O20 C58 C56 109.8(8)
O21 C59 C57 109.1(8)
O20 C60 C62 113.9(10)
O21 C61 C63 104.8(9)
C60 C62 O12 110.5(9)
O12 C63 C61 115.2(9)
O12 C63 K1 52.4(4)
C61 C63 K1 92.2(6)

loop_
_geom_bond_atom_site_label_1
_geom_bond_atom_site_label_2
_geom_bond_distance
Ho1 N3 2.262(2)
Ho1 N2 2.264(2)
Ho1 N1 2.274(2)
Ho1 Si5 3.3709(8)
Ho1 Si3 3.3832(9)
Ho1 Si1 3.3860(9)
Ho2 N1 2.258(5)
Ho2 N3 2.311(5)
Ho2 N2 2.318(4)
Ho2 C5 2.947(6)
Ho2 Si2 3.120(4)
Ho2 Si4 3.201(4)
Ho2 Si6 3.212(4)
Si1 N1 1.713(2)
Si1 C1 1.867(4)
Si1 C2 1.873(4)
Si1 C3 1.882(4)
Si2 N1 1.707(2)
Si2 C5 1.872(3)
Si2 C6 1.878(4)
Si2 C4 1.882(3)
Si3 N3 1.721(3)
Si3 C8 1.870(4)
Si3 C7 1.881(4)
Si3 C9 1.881(4)
Si4 N3 1.708(3)
Si4 C11 1.872(3)
Si4 C10 1.879(3)
Si4 C12 1.884(4)
Si5 N2 1.714(2)
Si5 C14 1.866(3)
Si5 C13 1.876(3)
Si5 C15 1.878(4)
Si6 N2 1.702(2)
Si6 C17 1.874(3)
Si6 C18 1.875(3)
Si6 C16 1.888(3)
K1 O20 2.693(7)
K1 O17 2.733(5)
K1 O9 2.854(2)
K1 O12 2.917(3)
K1 O10 2.928(4)
K1 O2 2.958(5)
K1 O18 2.983(5)
K1 O21 3.015(7)
K1 O19 3.015(5)
K1 O11 3.036(6)
K1 O13 3.057(3)
K1 O14 3.069(5)
O1 C19 1.183(7)
O1 C41 1.411(9)
O2 C40 1.451(8)
O2 C19 1.594(7)
O3 C20 1.408(10)
O3 C22 1.428(9)
O4 C31 1.427(8)
O4 C28 1.470(8)
O5 C21 1.415(8)
O5 C23 1.420(8)
O6 C26 1.421(8)
O6 C24 1.423(8)
O7 C25 1.419(8)
O7 C27 1.433(8)
O8 C29 1.421(7)
O8 C30 1.449(7)
O9 C35 1.391(8)
O9 C33 1.396(6)
O9 C34 1.447(6)
O9 C32 1.463(8)
O10 C38 1.396(7)
O10 C37 1.439(7)
O11 C39 1.391(9)
O11 C36 1.419(9)
O12 C63 1.339(11)
O12 C42 1.422(5)
O12 C62 1.550(13)
O13 C44 1.341(7)
O13 C43 1.409(5)
O13 C45 1.547(9)
O14 C49 1.406(8)
O14 C47 1.441(9)
O15 C48 1.419(8)
O15 C46 1.424(8)
O16 C52 1.408(9)
O16 C50 1.413(10)
O17 C51 1.421(9)
O17 C53 1.425(9)
O18 C54 1.425(10)
O18 C56 1.429(10)
O19 C57 1.399(10)
O19 C55 1.425(9)
O20 C60 1.439(13)
O20 C58 1.466(11)
O21 C59 1.404(11)
O21 C61 1.422(13)
C19 C21 1.509(8)
C19 C20 1.517(9)
C22 C24 1.495(10)
C23 C25 1.502(9)
C26 C28 1.491(9)
C27 C29 1.491(9)
C30 C32 1.095(9)
C31 C33 1.469(8)
C34 C36 1.432(10)
C35 C37 1.132(10)
C38 C40 1.482(9)
C39 C41 1.461(11)
C42 C43 1.485(6)
C44 C46 1.489(10)
C45 C47 1.439(11)
C48 C50 1.077(10)
C49 C51 1.576(10)
C52 C54 1.484(11)
C53 C55 1.470(10)
C56 C58 1.472(13)
C57 C59 1.475(12)
C60 C62 1.470(16)
C61 C63 1.555(15)
